data_2230716
loop_
_publ_author_name
'Wei, Bin'

_publ_section_title
;
 Diisopropylammonium 4-methoxybenzoate
;
_journal_coeditor_code IM2287
_journal_issue 7
_journal_name_full 'Acta Crystallographica Section E'
_journal_page_first o1865
_journal_paper_doi 10.1107/S1600536811023762
_journal_volume 67
_journal_year 2011
_chemical_formula_iupac 'C6 H16 N +, C8 H7 O3 -'
_chemical_formula_moiety 'C6 H16 N +, C8 H7 O3 -'
_chemical_formula_sum 'C14 H23 N O3'
_chemical_formula_weight 253.33
_chemical_name_systematic
;
Diisopropylammonium 4-methoxybenzoate
;
_space_group_IT_number 2
_symmetry_cell_setting triclinic
_symmetry_space_group_name_Hall '-P 1'
_symmetry_space_group_name_H-M 'P -1'
_atom_sites_solution_hydrogens geom
_atom_sites_solution_primary direct
_atom_sites_solution_secondary difmap
_audit_creation_method SHELXL-97
_cell_angle_alpha 87.83(3)
_cell_angle_beta 77.83(3)
_cell_angle_gamma 83.44(3)
_cell_formula_units_Z 2
_cell_length_a 7.3265(15)
_cell_length_b 8.8808(18)
_cell_length_c 12.107(2)
_cell_measurement_temperature 293(2)
_cell_measurement_theta_max 55.28
_cell_measurement_theta_min 6.21
_cell_volume 764.9(3)
_computing_cell_refinement 'CrystalClear (Rigaku, 2005)'
_computing_data_collection 'CrystalClear (Rigaku, 2005)'
_computing_data_reduction 'CrystalClear (Rigaku, 2005)'
_computing_molecular_graphics 'SHELXTL (Sheldrick, 2008)'
_computing_publication_material 'SHELXTL (Sheldrick, 2008)'
_computing_structure_refinement 'SHELXS97 (Sheldrick, 2008)'
_computing_structure_solution 'SHELXS97 (Sheldrick, 2008)'
_diffrn_ambient_temperature 293(2)
_diffrn_detector_area_resol_mean 28.5714
_diffrn_measured_fraction_theta_full 0.997
_diffrn_measured_fraction_theta_max 0.997
_diffrn_measurement_device_type 'Rigaku Mercury CCD'
_diffrn_measurement_method \w
_diffrn_radiation_monochromator graphite
_diffrn_radiation_source 'fine-focus sealed tube'
_diffrn_radiation_type MoK\a
_diffrn_radiation_wavelength 0.71073
_diffrn_reflns_av_R_equivalents 0.0272
_diffrn_reflns_av_sigmaI/netI 0.0374
_diffrn_reflns_limit_h_max 9
_diffrn_reflns_limit_h_min -9
_diffrn_reflns_limit_k_max 11
_diffrn_reflns_limit_k_min -11
_diffrn_reflns_limit_l_max 15
_diffrn_reflns_limit_l_min -15
_diffrn_reflns_number 7992
_diffrn_reflns_theta_full 27.48
_diffrn_reflns_theta_max 27.48
_diffrn_reflns_theta_min 3.02
_exptl_absorpt_coefficient_mu 0.076
_exptl_absorpt_correction_T_max 1.0000
_exptl_absorpt_correction_T_min 0.8415
_exptl_absorpt_correction_type multi-scan
_exptl_absorpt_process_details '(CrystalClear; Rigaku, 2005)'
_exptl_crystal_colour Colorless
_exptl_crystal_density_diffrn 1.100
_exptl_crystal_density_method 'not measured'
_exptl_crystal_description Prism
_exptl_crystal_F_000 276
_exptl_crystal_size_max 0.2000
_exptl_crystal_size_mid 0.2000
_exptl_crystal_size_min 0.2000
_refine_diff_density_max 0.141
_refine_diff_density_min -0.201
_refine_ls_extinction_coef 0.0000
_refine_ls_extinction_method 'SHELXS97 (Sheldrick, 2008)'
_refine_ls_goodness_of_fit_ref 1.038
_refine_ls_hydrogen_treatment constr
_refine_ls_matrix_type full
_refine_ls_number_parameters 168
_refine_ls_number_reflns 3501
_refine_ls_number_restraints 0
_refine_ls_restrained_S_all 1.038
_refine_ls_R_factor_all 0.1082
_refine_ls_R_factor_gt 0.0580
_refine_ls_shift/su_max 0.000
_refine_ls_shift/su_mean 0.000
_refine_ls_structure_factor_coef Fsqd
_refine_ls_weighting_details 'calc w=1/[\s^2^(Fo^2^)+(0.0667P)^2^+0.0936P] where P=(Fo^2^+2Fc^2^)/3'
_refine_ls_weighting_scheme calc
_refine_ls_wR_factor_gt 0.1399
_refine_ls_wR_factor_ref 0.1626
_reflns_number_gt 1945
_reflns_number_total 3501
_reflns_threshold_expression I>2sigma(I)
_cod_data_source_file im2287.cif
_cod_data_source_block I
_cod_database_code 2230716
_cod_database_fobs_code 2230716

loop_
_symmetry_equiv_pos_as_xyz
'x, y, z'
'-x, -y, -z'

loop_
_atom_site_type_symbol
_atom_site_label
_atom_site_fract_x
_atom_site_fract_y
_atom_site_fract_z
_atom_site_U_iso_or_equiv
_atom_site_adp_type
_atom_site_calc_flag
_atom_site_refinement_flags
_atom_site_occupancy
_atom_site_symmetry_multiplicity
_atom_site_disorder_assembly
_atom_site_disorder_group
C C5 0.3367(2) 0.7243(2) 0.69733(13) 0.0464(4) Uani d . 1 1 . .
O O2 0.4300(2) 0.49545(18) 0.78584(12) 0.0787(5) Uani d . 1 1 . .
C C2 0.2819(3) 0.8953(2) 0.50734(15) 0.0535(5) Uani d . 1 1 . .
N N1 0.2941(2) 0.64829(17) 0.11683(11) 0.0526(4) Uani d . 1 1 . .
H H1A 0.3909 0.5944 0.1403 0.063 Uiso calc R 1 1 . .
H H1B 0.3233 0.6510 0.0408 0.063 Uiso calc R 1 1 . .
C C3 0.3349(3) 0.7417(2) 0.49873(15) 0.0610(5) Uani d . 1 1 . .
H H3 0.3531 0.6951 0.4292 0.073 Uiso calc R 1 1 . .
C C6 0.2841(2) 0.8778(2) 0.70400(14) 0.0533(5) Uani d . 1 1 . .
H H6 0.2659 0.9246 0.7735 0.064 Uiso calc R 1 1 . .
O O1 0.2546(2) 0.96828(17) 0.40924(11) 0.0763(5) Uani d . 1 1 . .
C C8 0.3735(3) 0.6323(3) 0.79925(16) 0.0570(5) Uani d . 1 1 . .
C C7 0.2573(3) 0.9648(2) 0.60979(16) 0.0572(5) Uani d . 1 1 . .
H H7 0.2232 1.0688 0.6159 0.069 Uiso calc R 1 1 . .
O O3 0.3476(2) 0.70132(19) 0.89014(11) 0.0877(5) Uani d . 1 1 . .
C C4 0.3609(3) 0.6570(2) 0.59302(15) 0.0541(5) Uani d . 1 1 . .
H H4 0.3951 0.5531 0.5866 0.065 Uiso calc R 1 1 . .
C C12 0.2805(3) 0.8068(2) 0.15741(17) 0.0678(6) Uani d . 1 1 . .
H H12 0.2411 0.8061 0.2400 0.081 Uiso calc R 1 1 . .
C C1 0.2132(3) 1.1280(3) 0.4104(2) 0.0807(7) Uani d . 1 1 . .
H H1C 0.0956 1.1550 0.4615 0.121 Uiso calc R 1 1 . .
H H1D 0.2050 1.1645 0.3358 0.121 Uiso calc R 1 1 . .
H H1E 0.3110 1.1729 0.4347 0.121 Uiso calc R 1 1 . .
C C9 0.1253(3) 0.5634(3) 0.15227(18) 0.0706(6) Uani d . 1 1 . .
H H9 0.0195 0.6204 0.1260 0.085 Uiso calc R 1 1 . .
C C10 0.1664(3) 0.4115(3) 0.0961(2) 0.0842(7) Uani d . 1 1 . .
H H10A 0.2012 0.4256 0.0157 0.126 Uiso calc R 1 1 . .
H H10B 0.0565 0.3585 0.1142 0.126 Uiso calc R 1 1 . .
H H10C 0.2677 0.3533 0.1227 0.126 Uiso calc R 1 1 . .
C C13 0.1367(4) 0.9106(3) 0.1084(2) 0.1088(10) Uani d . 1 1 . .
H H13A 0.1710 0.9092 0.0274 0.163 Uiso calc R 1 1 . .
H H13B 0.1334 1.0121 0.1340 0.163 Uiso calc R 1 1 . .
H H13C 0.0150 0.8760 0.1329 0.163 Uiso calc R 1 1 . .
C C14 0.4734(4) 0.8603(3) 0.1257(2) 0.0937(8) Uani d . 1 1 . .
H H14A 0.5591 0.7954 0.1610 0.141 Uiso calc R 1 1 . .
H H14B 0.4676 0.9623 0.1507 0.141 Uiso calc R 1 1 . .
H H14C 0.5162 0.8570 0.0451 0.141 Uiso calc R 1 1 . .
C C11 0.0733(4) 0.5482(4) 0.2805(2) 0.1119(10) Uani d . 1 1 . .
H H11A 0.1810 0.5040 0.3084 0.168 Uiso calc R 1 1 . .
H H11B -0.0262 0.4844 0.3013 0.168 Uiso calc R 1 1 . .
H H11C 0.0323 0.6466 0.3127 0.168 Uiso calc R 1 1 . .

loop_
_atom_site_aniso_label
_atom_site_aniso_U_11
_atom_site_aniso_U_22
_atom_site_aniso_U_33
_atom_site_aniso_U_12
_atom_site_aniso_U_13
_atom_site_aniso_U_23
C5 0.0389(9) 0.0635(12) 0.0368(9) -0.0063(8) -0.0079(7) 0.0001(8)
O2 0.1004(12) 0.0710(10) 0.0741(10) -0.0030(9) -0.0451(9) 0.0112(8)
C2 0.0514(11) 0.0669(13) 0.0438(10) -0.0079(9) -0.0145(8) 0.0084(9)
N1 0.0586(9) 0.0630(10) 0.0373(7) -0.0025(8) -0.0151(7) 0.0005(6)
C3 0.0759(14) 0.0706(14) 0.0386(10) -0.0052(11) -0.0176(9) -0.0056(9)
C6 0.0517(11) 0.0665(13) 0.0408(10) -0.0013(9) -0.0092(8) -0.0081(8)
O1 0.0980(11) 0.0798(10) 0.0548(8) -0.0058(8) -0.0292(8) 0.0167(7)
C8 0.0519(11) 0.0781(15) 0.0445(10) -0.0100(10) -0.0173(8) 0.0063(9)
C7 0.0594(12) 0.0556(11) 0.0563(11) -0.0009(9) -0.0144(9) -0.0006(9)
O3 0.1175(13) 0.1062(12) 0.0389(8) 0.0002(10) -0.0225(8) 0.0049(8)
C4 0.0600(11) 0.0559(11) 0.0471(10) -0.0022(9) -0.0144(8) -0.0029(8)
C12 0.0924(16) 0.0619(13) 0.0492(11) -0.0001(12) -0.0180(11) -0.0074(9)
C1 0.0791(16) 0.0799(16) 0.0873(16) -0.0149(13) -0.0294(12) 0.0331(12)
C9 0.0568(12) 0.0953(17) 0.0628(13) -0.0142(12) -0.0156(10) -0.0068(11)
C10 0.0764(16) 0.0961(18) 0.0887(17) -0.0278(13) -0.0257(13) -0.0091(14)
C13 0.124(2) 0.0868(18) 0.108(2) 0.0388(17) -0.0293(18) -0.0183(15)
C14 0.116(2) 0.0678(15) 0.1050(19) -0.0272(15) -0.0328(16) 0.0033(13)
C11 0.109(2) 0.157(3) 0.0698(16) -0.069(2) 0.0121(14) -0.0062(16)

loop_
_atom_type_symbol
_atom_type_description
_atom_type_scat_dispersion_real
_atom_type_scat_dispersion_imag
_atom_type_scat_source
C C 0.0033 0.0016 'International Tables Vol C Tables 4.2.6.8 and 6.1.1.4'
H H 0.0000 0.0000 'International Tables Vol C Tables 4.2.6.8 and 6.1.1.4'
N N 0.0061 0.0033 'International Tables Vol C Tables 4.2.6.8 and 6.1.1.4'
O O 0.0106 0.0060 'International Tables Vol C Tables 4.2.6.8 and 6.1.1.4'

loop_
_geom_angle_atom_site_label_1
_geom_angle_atom_site_label_2
_geom_angle_atom_site_label_3
_geom_angle_site_symmetry_1
_geom_angle_site_symmetry_3
_geom_angle
_geom_angle_publ_flag
C6 C5 C4 . . 117.94(16) ?
C6 C5 C8 . . 121.22(16) ?
C4 C5 C8 . . 120.81(17) ?
O1 C2 C7 . . 124.49(18) ?
O1 C2 C3 . . 115.47(17) ?
C7 C2 C3 . . 120.04(17) ?
C12 N1 C9 . . 117.80(16) ?
C12 N1 H1A . . 107.9 ?
C9 N1 H1A . . 107.9 ?
C12 N1 H1B . . 107.9 ?
C9 N1 H1B . . 107.9 ?
H1A N1 H1B . . 107.2 ?
C2 C3 C4 . . 120.11(17) ?
C2 C3 H3 . . 119.9 ?
C4 C3 H3 . . 119.9 ?
C5 C6 C7 . . 121.78(17) ?
C5 C6 H6 . . 119.1 ?
C7 C6 H6 . . 119.1 ?
C2 O1 C1 . . 118.28(16) ?
O2 C8 O3 . . 125.35(18) ?
O2 C8 C5 . . 117.80(17) ?
O3 C8 C5 . . 116.83(19) ?
C2 C7 C6 . . 119.14(18) ?
C2 C7 H7 . . 120.4 ?
C6 C7 H7 . . 120.4 ?
C3 C4 C5 . . 120.98(18) ?
C3 C4 H4 . . 119.5 ?
C5 C4 H4 . . 119.5 ?
N1 C12 C14 . . 108.13(18) ?
N1 C12 C13 . . 111.18(18) ?
C14 C12 C13 . . 111.6(2) ?
N1 C12 H12 . . 108.6 ?
C14 C12 H12 . . 108.6 ?
C13 C12 H12 . . 108.6 ?
O1 C1 H1C . . 109.5 ?
O1 C1 H1D . . 109.5 ?
H1C C1 H1D . . 109.5 ?
O1 C1 H1E . . 109.5 ?
H1C C1 H1E . . 109.5 ?
H1D C1 H1E . . 109.5 ?
N1 C9 C10 . . 108.59(17) ?
N1 C9 C11 . . 110.65(17) ?
C10 C9 C11 . . 111.9(2) ?
N1 C9 H9 . . 108.5 ?
C10 C9 H9 . . 108.5 ?
C11 C9 H9 . . 108.5 ?
C9 C10 H10A . . 109.5 ?
C9 C10 H10B . . 109.5 ?
H10A C10 H10B . . 109.5 ?
C9 C10 H10C . . 109.5 ?
H10A C10 H10C . . 109.5 ?
H10B C10 H10C . . 109.5 ?
C12 C13 H13A . . 109.5 ?
C12 C13 H13B . . 109.5 ?
H13A C13 H13B . . 109.5 ?
C12 C13 H13C . . 109.5 ?
H13A C13 H13C . . 109.5 ?
H13B C13 H13C . . 109.5 ?
C12 C14 H14A . . 109.5 ?
C12 C14 H14B . . 109.5 ?
H14A C14 H14B . . 109.5 ?
C12 C14 H14C . . 109.5 ?
H14A C14 H14C . . 109.5 ?
H14B C14 H14C . . 109.5 ?
C9 C11 H11A . . 109.5 ?
C9 C11 H11B . . 109.5 ?
H11A C11 H11B . . 109.5 ?
C9 C11 H11C . . 109.5 ?
H11A C11 H11C . . 109.5 ?
H11B C11 H11C . . 109.5 ?

loop_
_geom_bond_atom_site_label_1
_geom_bond_atom_site_label_2
_geom_bond_site_symmetry_2
_geom_bond_distance
_geom_bond_publ_flag
C5 C6 . 1.374(2) ?
C5 C4 . 1.387(2) ?
C5 C8 . 1.509(2) ?
O2 C8 . 1.244(2) ?
C2 O1 . 1.372(2) ?
C2 C7 . 1.375(3) ?
C2 C3 . 1.376(3) ?
N1 C12 . 1.494(2) ?
N1 C9 . 1.499(2) ?
N1 H1A . 0.9000 ?
N1 H1B . 0.9000 ?
C3 C4 . 1.379(2) ?
C3 H3 . 0.9300 ?
C6 C7 . 1.389(3) ?
C6 H6 . 0.9300 ?
O1 C1 . 1.417(3) ?
C8 O3 . 1.249(2) ?
C7 H7 . 0.9300 ?
C4 H4 . 0.9300 ?
C12 C14 . 1.511(3) ?
C12 C13 . 1.520(3) ?
C12 H12 . 0.9800 ?
C1 H1C . 0.9600 ?
C1 H1D . 0.9600 ?
C1 H1E . 0.9600 ?
C9 C10 . 1.505(3) ?
C9 C11 . 1.523(3) ?
C9 H9 . 0.9800 ?
C10 H10A . 0.9600 ?
C10 H10B . 0.9600 ?
C10 H10C . 0.9600 ?
C13 H13A . 0.9600 ?
C13 H13B . 0.9600 ?
C13 H13C . 0.9600 ?
C14 H14A . 0.9600 ?
C14 H14B . 0.9600 ?
C14 H14C . 0.9600 ?
C11 H11A . 0.9600 ?
C11 H11B . 0.9600 ?
C11 H11C . 0.9600 ?

loop_
_geom_hbond_atom_site_label_D
_geom_hbond_atom_site_label_H
_geom_hbond_atom_site_label_A
_geom_hbond_site_symmetry_A
_geom_hbond_distance_DH
_geom_hbond_distance_HA
_geom_hbond_distance_DA
_geom_hbond_angle_DHA
N1 H1B O3 1_554 0.90 1.84 2.720(2) 166
N1 H1A O2 2_666 0.90 1.83 2.721(2) 169

loop_
_cod_related_entry_id
_cod_related_entry_database
_cod_related_entry_code
1 ChemSpider 30656778
